data_7251893
loop_
_publ_author_name
'Kuri, Prasitaditya'
'Nanubolu, Jagadeesh Babu'

_publ_section_title
;
 Synthon-driven polymorphism in the favipiravir--theophylline cocrystal
;
_journal_issue 17
_journal_name_full CrystEngComm
_journal_page_first 2721
_journal_page_last 2735
_journal_paper_doi 10.1039/D6CE00187D
_journal_volume 28
_journal_year 2026
_chemical_formula_moiety 'C7 H8 N4 O2, C5 H4 F N3 O2'
_chemical_formula_sum 'C12 H12 F N7 O4'
_chemical_formula_weight 337.29
_chemical_name_systematic 'Favipiravir Theophylline Cocrystal Form I'
_space_group_crystal_system monoclinic
_space_group_IT_number 14
_space_group_name_Hall '-P 2yn'
_space_group_name_H-M_alt 'P 1 21/n 1'
_atom_sites_solution_hydrogens mixed
_audit_creation_method SHELXL-2019/3
_audit_update_record
;
2025-12-03 deposited with the CCDC.	2026-04-01 downloaded from the CCDC.
;
_cell_angle_alpha 90
_cell_angle_beta 107.83(2)
_cell_angle_gamma 90
_cell_formula_units_Z 4
_cell_length_a 13.346(13)
_cell_length_b 7.489(6)
_cell_length_c 14.808(13)
_cell_measurement_reflns_used 2704
_cell_measurement_temperature 293(2)
_cell_measurement_theta_max 23.516
_cell_measurement_theta_min 2.463
_cell_volume 1409(2)
_computing_cell_refinement '<i>SAINT</i> (Bruker, 2016)'
_computing_data_collection '<i>APEX3</i> (Bruker, 2016)'
_computing_data_reduction 'Bruker SAINT'
_computing_structure_refinement 'SHELXL-2019/2 (Sheldrick, 2019)'
_computing_structure_solution 'SHELXT 2014/5 (Sheldrick, 2014)'
_diffrn_ambient_temperature 293(2)
_diffrn_measured_fraction_theta_full 0.999
_diffrn_measured_fraction_theta_max 0.997
_diffrn_measurement_device_type 'Bruker D8 QUEST PHOTON-100'
_diffrn_measurement_method '\w and \f'
_diffrn_radiation_type MoK\a
_diffrn_radiation_wavelength 0.71073
_diffrn_reflns_av_R_equivalents 0.0982
_diffrn_reflns_av_unetI/netI 0.1198
_diffrn_reflns_Laue_measured_fraction_full 0.999
_diffrn_reflns_Laue_measured_fraction_max 0.997
_diffrn_reflns_limit_h_max 16
_diffrn_reflns_limit_h_min -16
_diffrn_reflns_limit_k_max 9
_diffrn_reflns_limit_k_min -5
_diffrn_reflns_limit_l_max 18
_diffrn_reflns_limit_l_min -18
_diffrn_reflns_number 11242
_diffrn_reflns_point_group_measured_fraction_full 0.999
_diffrn_reflns_point_group_measured_fraction_max 0.997
_diffrn_reflns_theta_full 25.242
_diffrn_reflns_theta_max 26.391
_diffrn_reflns_theta_min 2.465
_diffrn_source microfocus
_exptl_absorpt_coefficient_mu 0.132
_exptl_absorpt_correction_T_max 0.7454
_exptl_absorpt_correction_T_min 0.6589
_exptl_absorpt_correction_type multi-scan
_exptl_absorpt_process_details 'SADABS 2014/5'
_exptl_crystal_colour COLOURLESS
_exptl_crystal_density_diffrn 1.590
_exptl_crystal_description NEEDLE
_exptl_crystal_F_000 696
_exptl_crystal_recrystallization_method 'Re-crystallisation from solvent: Acetonitrile'
_exptl_crystal_size_max 0.230
_exptl_crystal_size_mid 0.140
_exptl_crystal_size_min 0.100
_refine_diff_density_max 0.295
_refine_diff_density_min -0.185
_refine_diff_density_rms 0.057
_refine_ls_extinction_coef 0.0064(10)
_refine_ls_extinction_expression Fc^*^=kFc[1+0.001xFc^2^\l^3^/sin(2\q)]^-1/4^
_refine_ls_extinction_method 'SHELXL-2019/2 (Sheldrick 2019)'
_refine_ls_goodness_of_fit_ref 1.020
_refine_ls_hydrogen_treatment mixed
_refine_ls_matrix_type full
_refine_ls_number_parameters 235
_refine_ls_number_reflns 2881
_refine_ls_number_restraints 3
_refine_ls_restrained_S_all 1.022
_refine_ls_R_factor_all 0.1697
_refine_ls_R_factor_gt 0.0619
_refine_ls_shift/su_max 0.000
_refine_ls_shift/su_mean 0.000
_refine_ls_structure_factor_coef Fsqd
_refine_ls_weighting_details 'w=1/[\s^2^(Fo^2^)+(0.0355P)^2^+0.9124P] where P=(Fo^2^+2Fc^2^)/3'
_refine_ls_weighting_scheme calc
_refine_ls_wR_factor_gt 0.1052
_refine_ls_wR_factor_ref 0.1381
_reflns_Friedel_coverage 0.000
_reflns_number_gt 1423
_reflns_number_total 2881
_reflns_threshold_expression 'I > 2\s(I)'
_cod_data_source_file d6ce00187d2.cif
_cod_data_source_block KA1171_0m
_cod_depositor_comments 'Adding full bibliography for 7251893--7251894.cif.'
_cod_original_sg_symbol_H-M 'P 21/n'
_cod_database_code 7251893
_shelx_shelxl_version_number 2019/3
_shelx_space_group_comment
;
The symmetry employed for this shelxl refinement is uniquely defined
by the following loop, which should always be used as a source of
symmetry information in preference to the above space-group names.
They are only intended as comments.
;
_shelx_estimated_absorpt_t_min 0.970
_shelx_estimated_absorpt_t_max 0.987

loop_
_space_group_symop_operation_xyz
'x, y, z'
'-x+1/2, y+1/2, -z+1/2'
'-x, -y, -z'
'x-1/2, -y-1/2, z-1/2'

loop_
_atom_site_label
_atom_site_type_symbol
_atom_site_fract_x
_atom_site_fract_y
_atom_site_fract_z
_atom_site_U_iso_or_equiv
_atom_site_adp_type
_atom_site_occupancy
_atom_site_site_symmetry_order
_atom_site_calc_flag
_atom_site_refinement_flags_posn
_atom_site_refinement_flags_adp
_atom_site_refinement_flags_occupancy
_atom_site_disorder_assembly
_atom_site_disorder_group
F1 F 0.45956(16) 0.1228(3) 0.23793(15) 0.0698(7) Uani 1 1 d . . . . .
O1 O 0.09686(19) 0.4101(3) -0.04738(16) 0.0516(7) Uani 1 1 d . . . . .
O2 O 0.2270(2) 0.2497(4) -0.11615(19) 0.0657(8) Uani 1 1 d D . . . .
H2O H 0.172(2) 0.309(5) -0.107(3) 0.079 Uiso 1 1 d D U . . .
N1 N 0.1156(3) 0.3907(4) 0.1092(2) 0.0424(8) Uani 1 1 d D . . . .
H1N H 0.0553(19) 0.439(5) 0.097(3) 0.079(16) Uiso 1 1 d D . . . .
H2N H 0.152(3) 0.353(5) 0.1631(17) 0.065(14) Uiso 1 1 d D . . . .
N2 N 0.3754(3) 0.1333(4) -0.0142(2) 0.0533(9) Uani 1 1 d . . . . .
N3 N 0.3097(2) 0.2352(3) 0.13996(19) 0.0378(7) Uani 1 1 d . . . . .
C1 C 0.1477(3) 0.3615(4) 0.0348(2) 0.0385(9) Uani 1 1 d . . . . .
C2 C 0.2502(3) 0.2697(4) 0.0504(2) 0.0335(8) Uani 1 1 d . . . . .
C3 C 0.2838(3) 0.2182(5) -0.0266(3) 0.0453(10) Uani 1 1 d . . . . .
C4 C 0.4328(3) 0.1016(5) 0.0746(3) 0.0507(10) Uani 1 1 d . . . . .
H4 H 0.496929 0.042619 0.086897 0.061 Uiso 1 1 calc R U . . .
C5 C 0.3980(3) 0.1555(5) 0.1485(3) 0.0440(9) Uani 1 1 d . . . . .
O3 O 0.11262(17) 0.1098(3) 0.59941(15) 0.0467(7) Uani 1 1 d . . . . .
O4 O 0.41362(18) 0.3889(3) 0.58869(15) 0.0487(7) Uani 1 1 d . . . . .
N4 N 0.2620(2) 0.2518(3) 0.59248(17) 0.0356(7) Uani 1 1 d . . . . .
N5 N 0.29693(19) 0.3110(3) 0.44785(17) 0.0286(6) Uani 1 1 d . . . . .
N6 N 0.1595(2) 0.2107(3) 0.30712(17) 0.0357(7) Uani 1 1 d . . . . .
N7 N 0.0533(2) 0.0954(4) 0.38275(19) 0.0356(7) Uani 1 1 d . . . . .
H7N H 0.002(2) 0.042(4) 0.393(2) 0.035(10) Uiso 1 1 d . . . . .
C6 C 0.1656(2) 0.1678(4) 0.5508(2) 0.0329(8) Uani 1 1 d . . . . .
C7 C 0.2981(3) 0.2668(6) 0.6959(2) 0.0712(14) Uani 1 1 d . . . . .
H7A H 0.311988 0.389846 0.713597 0.107 Uiso 1 1 calc R U . . .
H7B H 0.361280 0.198319 0.721117 0.107 Uiso 1 1 calc R U . . .
H7C H 0.244553 0.222267 0.721021 0.107 Uiso 1 1 calc R U . . .
C8 C 0.3297(3) 0.3211(4) 0.5452(2) 0.0333(8) Uani 1 1 d . . . . .
C9 C 0.3662(2) 0.3752(5) 0.3948(2) 0.0421(9) Uani 1 1 d . . . . .
H9A H 0.324421 0.421085 0.334535 0.063 Uiso 1 1 calc R U . . .
H9B H 0.408869 0.278275 0.385071 0.063 Uiso 1 1 calc R U . . .
H9C H 0.410787 0.468164 0.430127 0.063 Uiso 1 1 calc R U . . .
C10 C 0.2025(2) 0.2312(4) 0.4024(2) 0.0283(8) Uani 1 1 d . . . . .
C11 C 0.1401(2) 0.1628(4) 0.4513(2) 0.0278(8) Uani 1 1 d . . . . .
C12 C 0.0690(2) 0.1266(5) 0.2997(2) 0.0387(9) Uani 1 1 d . . . . .
H12 H 0.021528 0.093125 0.241940 0.046 Uiso 1 1 calc R U . . .

loop_
_atom_site_aniso_label
_atom_site_aniso_U_11
_atom_site_aniso_U_22
_atom_site_aniso_U_33
_atom_site_aniso_U_23
_atom_site_aniso_U_13
_atom_site_aniso_U_12
F1 0.0565(15) 0.0904(18) 0.0592(15) 0.0066(13) 0.0129(12) 0.0174(13)
O1 0.0564(17) 0.0611(18) 0.0380(16) 0.0069(13) 0.0156(13) 0.0068(13)
O2 0.072(2) 0.091(2) 0.0409(16) -0.0024(15) 0.0282(16) 0.0071(16)
N1 0.043(2) 0.050(2) 0.038(2) 0.0016(16) 0.0182(18) 0.0058(17)
N2 0.056(2) 0.055(2) 0.061(2) -0.0103(17) 0.0343(19) 0.0013(17)
N3 0.0389(18) 0.0374(18) 0.0408(19) -0.0004(14) 0.0176(15) -0.0023(14)
C1 0.047(2) 0.034(2) 0.036(2) -0.0016(17) 0.0154(19) -0.0083(17)
C2 0.041(2) 0.030(2) 0.035(2) -0.0018(15) 0.0185(18) -0.0046(16)
C3 0.055(3) 0.045(2) 0.041(2) -0.0041(18) 0.023(2) -0.0076(19)
C4 0.046(2) 0.046(3) 0.066(3) -0.005(2) 0.027(2) 0.0003(19)
C5 0.043(2) 0.042(2) 0.047(2) 0.0012(18) 0.014(2) -0.0028(19)
O3 0.0383(14) 0.0697(18) 0.0359(14) 0.0007(12) 0.0170(12) -0.0161(12)
O4 0.0341(14) 0.0735(19) 0.0356(15) -0.0058(12) 0.0062(12) -0.0221(13)
N4 0.0303(16) 0.0521(19) 0.0234(15) -0.0025(13) 0.0069(13) -0.0118(13)
N5 0.0260(15) 0.0353(16) 0.0264(16) 0.0010(12) 0.0108(12) -0.0066(12)
N6 0.0310(17) 0.0473(19) 0.0284(17) 0.0029(13) 0.0086(13) -0.0002(14)
N7 0.0253(17) 0.048(2) 0.0351(18) -0.0022(14) 0.0114(14) -0.0063(15)
C6 0.0293(19) 0.038(2) 0.034(2) 0.0012(16) 0.0138(17) -0.0003(16)
C7 0.064(3) 0.120(4) 0.028(2) -0.007(2) 0.012(2) -0.038(3)
C8 0.032(2) 0.040(2) 0.030(2) -0.0008(16) 0.0122(17) -0.0022(17)
C9 0.036(2) 0.055(2) 0.040(2) 0.0033(17) 0.0189(17) -0.0060(18)
C10 0.0277(19) 0.033(2) 0.0250(19) 0.0011(15) 0.0097(16) 0.0050(15)
C11 0.0187(17) 0.035(2) 0.0273(19) -0.0003(14) 0.0038(15) -0.0031(14)
C12 0.0287(19) 0.055(2) 0.030(2) -0.0028(17) 0.0045(16) 0.0005(17)

loop_
_atom_type_symbol
_atom_type_description
_atom_type_scat_dispersion_real
_atom_type_scat_dispersion_imag
_atom_type_scat_source
C C 0.0033 0.0016 'International Tables Vol C Tables 4.2.6.8 and 6.1.1.4'
H H 0.0000 0.0000 'International Tables Vol C Tables 4.2.6.8 and 6.1.1.4'
N N 0.0061 0.0033 'International Tables Vol C Tables 4.2.6.8 and 6.1.1.4'
O O 0.0106 0.0060 'International Tables Vol C Tables 4.2.6.8 and 6.1.1.4'
F F 0.0171 0.0103 'International Tables Vol C Tables 4.2.6.8 and 6.1.1.4'

loop_
_geom_angle_atom_site_label_1
_geom_angle_atom_site_label_2
_geom_angle_atom_site_label_3
_geom_angle
_geom_angle_site_symmetry_1
_geom_angle_site_symmetry_3
_geom_angle_publ_flag
C3 O2 H2O 100(3) . . ?
C1 N1 H1N 115(3) . . ?
C1 N1 H2N 120(3) . . ?
H1N N1 H2N 125(4) . . ?
C4 N2 C3 116.6(3) . . ?
C5 N3 C2 115.5(3) . . ?
O1 C1 N1 123.1(3) . . ?
O1 C1 C2 119.1(3) . . ?
N1 C1 C2 117.8(3) . . ?
N3 C2 C3 120.7(3) . . ?
N3 C2 C1 118.7(3) . . ?
C3 C2 C1 120.6(3) . . ?
O2 C3 N2 115.9(3) . . ?
O2 C3 C2 122.4(4) . . ?
N2 C3 C2 121.7(3) . . ?
N2 C4 C5 120.3(4) . . ?
N2 C4 H4 119.9 . . ?
C5 C4 H4 119.9 . . ?
N3 C5 F1 116.3(3) . . ?
N3 C5 C4 125.3(4) . . ?
F1 C5 C4 118.4(4) . . ?
C6 N4 C8 126.5(3) . . ?
C6 N4 C7 117.5(3) . . ?
C8 N4 C7 116.1(3) . . ?
C10 N5 C8 119.2(3) . . ?
C10 N5 C9 121.1(3) . . ?
C8 N5 C9 119.6(3) . . ?
C12 N6 C10 102.9(3) . . ?
C12 N7 C11 106.3(3) . . ?
C12 N7 H7N 128(2) . . ?
C11 N7 H7N 125(2) . . ?
O3 C6 N4 121.1(3) . . ?
O3 C6 C11 127.2(3) . . ?
N4 C6 C11 111.7(3) . . ?
N4 C7 H7A 109.5 . . ?
N4 C7 H7B 109.5 . . ?
H7A C7 H7B 109.5 . . ?
N4 C7 H7C 109.5 . . ?
H7A C7 H7C 109.5 . . ?
H7B C7 H7C 109.5 . . ?
O4 C8 N5 121.5(3) . . ?
O4 C8 N4 121.3(3) . . ?
N5 C8 N4 117.2(3) . . ?
N5 C9 H9A 109.5 . . ?
N5 C9 H9B 109.5 . . ?
H9A C9 H9B 109.5 . . ?
N5 C9 H9C 109.5 . . ?
H9A C9 H9C 109.5 . . ?
H9B C9 H9C 109.5 . . ?
N6 C10 C11 112.2(3) . . ?
N6 C10 N5 126.3(3) . . ?
C11 C10 N5 121.6(3) . . ?
C10 C11 N7 105.0(3) . . ?
C10 C11 C6 123.8(3) . . ?
N7 C11 C6 131.2(3) . . ?
N7 C12 N6 113.7(3) . . ?
N7 C12 H12 123.2 . . ?
N6 C12 H12 123.2 . . ?

loop_
_geom_bond_atom_site_label_1
_geom_bond_atom_site_label_2
_geom_bond_distance
_geom_bond_site_symmetry_2
_geom_bond_publ_flag
F1 C5 1.349(4) . ?
O1 C1 1.252(4) . ?
O2 C3 1.332(4) . ?
O2 H2O 0.909(18) . ?
N1 C1 1.317(4) . ?
N1 H1N 0.850(18) . ?
N1 H2N 0.846(18) . ?
N2 C4 1.325(4) . ?
N2 C3 1.340(4) . ?
N3 C5 1.293(4) . ?
N3 C2 1.345(4) . ?
C1 C2 1.484(5) . ?
C2 C3 1.401(5) . ?
C4 C5 1.375(5) . ?
C4 H4 0.9300 . ?
O3 C6 1.232(3) . ?
O4 C8 1.219(4) . ?
N4 C6 1.395(4) . ?
N4 C8 1.401(4) . ?
N4 C7 1.463(4) . ?
N5 C10 1.371(4) . ?
N5 C8 1.374(4) . ?
N5 C9 1.465(4) . ?
N6 C12 1.336(4) . ?
N6 C10 1.360(4) . ?
N7 C12 1.330(4) . ?
N7 C11 1.381(4) . ?
N7 H7N 0.85(3) . ?
C6 C11 1.407(4) . ?
C7 H7A 0.9600 . ?
C7 H7B 0.9600 . ?
C7 H7C 0.9600 . ?
C9 H9A 0.9600 . ?
C9 H9B 0.9600 . ?
C9 H9C 0.9600 . ?
C10 C11 1.360(4) . ?
C12 H12 0.9300 . ?

loop_
_geom_torsion_atom_site_label_1
_geom_torsion_atom_site_label_2
_geom_torsion_atom_site_label_3
_geom_torsion_atom_site_label_4
_geom_torsion
_geom_torsion_site_symmetry_1
_geom_torsion_site_symmetry_2
_geom_torsion_site_symmetry_3
_geom_torsion_site_symmetry_4
_geom_torsion_publ_flag
C5 N3 C2 C3 0.8(4) . . . . ?
C5 N3 C2 C1 -179.8(3) . . . . ?
O1 C1 C2 N3 172.9(3) . . . . ?
N1 C1 C2 N3 -6.0(4) . . . . ?
O1 C1 C2 C3 -7.8(5) . . . . ?
N1 C1 C2 C3 173.4(3) . . . . ?
C4 N2 C3 O2 179.8(3) . . . . ?
C4 N2 C3 C2 -0.4(5) . . . . ?
N3 C2 C3 O2 179.9(3) . . . . ?
C1 C2 C3 O2 0.6(5) . . . . ?
N3 C2 C3 N2 0.1(5) . . . . ?
C1 C2 C3 N2 -179.2(3) . . . . ?
C3 N2 C4 C5 -0.2(5) . . . . ?
C2 N3 C5 F1 178.9(3) . . . . ?
C2 N3 C5 C4 -1.6(5) . . . . ?
N2 C4 C5 N3 1.3(6) . . . . ?
N2 C4 C5 F1 -179.1(3) . . . . ?
C8 N4 C6 O3 179.3(3) . . . . ?
C7 N4 C6 O3 0.5(5) . . . . ?
C8 N4 C6 C11 -1.5(4) . . . . ?
C7 N4 C6 C11 179.7(3) . . . . ?
C10 N5 C8 O4 179.1(3) . . . . ?
C9 N5 C8 O4 3.0(4) . . . . ?
C10 N5 C8 N4 -1.6(4) . . . . ?
C9 N5 C8 N4 -177.7(3) . . . . ?
C6 N4 C8 O4 -178.4(3) . . . . ?
C7 N4 C8 O4 0.3(5) . . . . ?
C6 N4 C8 N5 2.2(5) . . . . ?
C7 N4 C8 N5 -179.0(3) . . . . ?
C12 N6 C10 C11 -0.3(3) . . . . ?
C12 N6 C10 N5 -180.0(3) . . . . ?
C8 N5 C10 N6 -179.9(3) . . . . ?
C9 N5 C10 N6 -3.8(5) . . . . ?
C8 N5 C10 C11 0.5(4) . . . . ?
C9 N5 C10 C11 176.5(3) . . . . ?
N6 C10 C11 N7 0.1(4) . . . . ?
N5 C10 C11 N7 179.8(3) . . . . ?
N6 C10 C11 C6 -179.5(3) . . . . ?
N5 C10 C11 C6 0.2(5) . . . . ?
C12 N7 C11 C10 0.1(3) . . . . ?
C12 N7 C11 C6 179.7(3) . . . . ?
O3 C6 C11 C10 179.4(3) . . . . ?
N4 C6 C11 C10 0.3(4) . . . . ?
O3 C6 C11 N7 -0.1(6) . . . . ?
N4 C6 C11 N7 -179.2(3) . . . . ?
C11 N7 C12 N6 -0.3(4) . . . . ?
C10 N6 C12 N7 0.4(4) . . . . ?
